data_7235893
loop_
_publ_author_name
'Iaroshenko, Viktor O.'
'Mkrtchyan, Satenik'
'Gevorgyan, Ashot'
'Grigoryan, Tatevik'
'Villinger, Alexander'
'Langer, Peter'

_publ_section_title
;
 Synthesis of 4-quinolones, benzopyran derivatives and other fused systems
 based on the domino ANRORC reactions of (ortho-fluoro)-3-benzoylchromones
;
_journal_issue 36
_journal_name_full 'RSC Advances'
_journal_page_first 28717
_journal_paper_doi 10.1039/C5RA02978C
_journal_volume 5
_journal_year 2015
_chemical_formula_moiety 'C16 H10 O4'
_chemical_formula_sum 'C16 H10 O4'
_chemical_formula_weight 266.24
_space_group_IT_number 60
_space_group_name_Hall '-P 2n 2ab'
_space_group_name_H-M_alt 'P b c n'
_symmetry_cell_setting orthorhombic
_symmetry_Int_Tables_number 60
_symmetry_space_group_name_Hall '-P 2n 2ab'
_symmetry_space_group_name_H-M 'P b c n'
_atom_sites_solution_hydrogens geom
_atom_sites_solution_primary direct
_atom_sites_solution_secondary difmap
_audit_block_doi 10.5517/ccy4yzz
_audit_creation_method SHELXL-97
_audit_update_record
;
2012-02-22 deposited with the CCDC.
2015-03-16 downloaded from the CCDC.
;
_cell_angle_alpha 90.00
_cell_angle_beta 90.00
_cell_angle_gamma 90.00
_cell_formula_units_Z 8
_cell_length_a 10.7720(6)
_cell_length_b 12.0538(7)
_cell_length_c 18.4416(10)
_cell_measurement_reflns_used 4759
_cell_measurement_temperature 173(2)
_cell_measurement_theta_max 60.427
_cell_measurement_theta_min 5.532
_cell_volume 2394.5(2)
_computing_cell_refinement 'Bruker Apex V7.51A'
_computing_data_collection 'Bruker Apex V7.51A'
_computing_data_reduction 'Bruker SAINT'
_computing_molecular_graphics 'ORTEP-3v2.01 (Farrugia, 1997)'
_computing_publication_material SHELXL-97
_computing_structure_refinement 'SHELXL-97 (Sheldrick, 1997)'
_computing_structure_solution 'SHELXS-97 (Sheldrick, 1997)'
_diffrn_ambient_temperature 173(2)
_diffrn_measured_fraction_theta_full 0.999
_diffrn_measured_fraction_theta_max 0.999
_diffrn_measurement_device_type 'Bruker-Nonius Apex X8-CCD-diffractometer'
_diffrn_measurement_method 'phi and omega scans'
_diffrn_radiation_monochromator graphite
_diffrn_radiation_source 'sealed tube'
_diffrn_radiation_type MoK\a
_diffrn_radiation_wavelength 0.71073
_diffrn_reflns_av_R_equivalents 0.0365
_diffrn_reflns_av_sigmaI/netI 0.0281
_diffrn_reflns_limit_h_max 12
_diffrn_reflns_limit_h_min -14
_diffrn_reflns_limit_k_max 16
_diffrn_reflns_limit_k_min -16
_diffrn_reflns_limit_l_max 25
_diffrn_reflns_limit_l_min -25
_diffrn_reflns_number 20244
_diffrn_reflns_theta_full 29.00
_diffrn_reflns_theta_max 29.00
_diffrn_reflns_theta_min 2.91
_exptl_absorpt_coefficient_mu 0.107
_exptl_absorpt_correction_T_max 0.9936
_exptl_absorpt_correction_T_min 0.9605
_exptl_absorpt_correction_type multi-scan
_exptl_absorpt_process_details '(SADABS; Sheldrick, 2004)'
_exptl_crystal_colour colourless
_exptl_crystal_density_diffrn 1.477
_exptl_crystal_density_method 'not measured'
_exptl_crystal_description block
_exptl_crystal_F_000 1104
_exptl_crystal_size_max 0.38
_exptl_crystal_size_mid 0.13
_exptl_crystal_size_min 0.06
_refine_diff_density_max 0.288
_refine_diff_density_min -0.201
_refine_diff_density_rms 0.048
_refine_ls_extinction_method none
_refine_ls_goodness_of_fit_ref 1.032
_refine_ls_hydrogen_treatment mixed
_refine_ls_matrix_type full
_refine_ls_number_parameters 185
_refine_ls_number_reflns 3178
_refine_ls_number_restraints 0
_refine_ls_restrained_S_all 1.032
_refine_ls_R_factor_all 0.0595
_refine_ls_R_factor_gt 0.0446
_refine_ls_shift/su_max 0.000
_refine_ls_shift/su_mean 0.000
_refine_ls_structure_factor_coef Fsqd
_refine_ls_weighting_details 'calc w=1/[\s^2^(Fo^2^)+(0.0438P)^2^+1.1519P] where P=(Fo^2^+2Fc^2^)/3'
_refine_ls_weighting_scheme calc
_refine_ls_wR_factor_gt 0.1033
_refine_ls_wR_factor_ref 0.1107
_reflns_number_gt 2547
_reflns_number_total 3178
_reflns_threshold_expression >2\s(I)
_cod_data_source_file c5ra02978c2.cif
_cod_data_source_block is_sm407
_cod_database_code 7235893

loop_
_symmetry_equiv_pos_as_xyz
'x, y, z'
'-x+1/2, -y+1/2, z+1/2'
'-x, y, -z+1/2'
'x+1/2, -y+1/2, -z'
'-x, -y, -z'
'x-1/2, y-1/2, -z-1/2'
'x, -y, z-1/2'
'-x-1/2, y-1/2, z'

loop_
_atom_site_label
_atom_site_type_symbol
_atom_site_fract_x
_atom_site_fract_y
_atom_site_fract_z
_atom_site_U_iso_or_equiv
_atom_site_adp_type
_atom_site_occupancy
_atom_site_symmetry_multiplicity
_atom_site_calc_flag
_atom_site_refinement_flags
O1 O 0.80074(9) 0.13989(8) 0.40690(5) 0.0223(2) Uani 1 1 d .
O2 O 0.97131(10) 0.43855(8) 0.36909(5) 0.0277(2) Uani 1 1 d .
O3 O 0.92944(10) 0.39577(9) 0.54947(6) 0.0283(2) Uani 1 1 d .
O4 O 1.06456(10) 0.24510(9) 0.55254(6) 0.0270(2) Uani 1 1 d .
C1 C 0.87859(13) 0.18578(11) 0.45585(7) 0.0201(3) Uani 1 1 d .
C2 C 0.93760(13) 0.28381(11) 0.44613(7) 0.0199(3) Uani 1 1 d .
C3 C 0.92362(13) 0.34597(11) 0.37975(7) 0.0215(3) Uani 1 1 d .
C4 C 0.84621(13) 0.29172(11) 0.32466(7) 0.0210(3) Uani 1 1 d .
C5 C 0.82810(14) 0.33733(12) 0.25514(7) 0.0247(3) Uani 1 1 d .
H5 H 0.8711 0.4029 0.2416 0.030 Uiso 1 1 calc R
C6 C 0.74857(15) 0.28745(13) 0.20690(8) 0.0283(3) Uani 1 1 d .
H6 H 0.7375 0.3182 0.1599 0.034 Uiso 1 1 calc R
C7 C 0.68363(15) 0.19137(13) 0.22675(8) 0.0291(3) Uani 1 1 d .
H7 H 0.6268 0.1589 0.1936 0.035 Uiso 1 1 calc R
C8 C 0.70129(14) 0.14350(13) 0.29382(8) 0.0262(3) Uani 1 1 d .
H8 H 0.6579 0.0780 0.3072 0.031 Uiso 1 1 calc R
C9 C 0.78449(13) 0.19354(11) 0.34166(7) 0.0211(3) Uani 1 1 d .
C10 C 1.01038(13) 0.33084(12) 0.50848(8) 0.0227(3) Uani 1 1 d .
H10 H 1.0781 0.3791 0.4890 0.027 Uiso 1 1 calc R
C12 C 0.99235(13) 0.15436(12) 0.56756(8) 0.0229(3) Uani 1 1 d .
C13 C 1.02100(15) 0.09251(13) 0.62917(8) 0.0282(3) Uani 1 1 d .
H13 H 1.0853 0.1157 0.6610 0.034 Uiso 1 1 calc R
C14 C 0.95448(15) -0.00317(13) 0.64321(8) 0.0308(3) Uani 1 1 d .
H14 H 0.9737 -0.0457 0.6851 0.037 Uiso 1 1 calc R
C15 C 0.85976(15) -0.03859(13) 0.59714(8) 0.0282(3) Uani 1 1 d .
H15 H 0.8148 -0.1045 0.6077 0.034 Uiso 1 1 calc R
C16 C 0.83175(14) 0.02270(12) 0.53612(8) 0.0251(3) Uani 1 1 d .
H16 H 0.7678 -0.0014 0.5043 0.030 Uiso 1 1 calc R
C17 C 0.89703(13) 0.12013(12) 0.52088(7) 0.0212(3) Uani 1 1 d .
H3 H 0.973(2) 0.454(2) 0.5734(14) 0.076(8) Uiso 1 1 d .

loop_
_atom_site_aniso_label
_atom_site_aniso_U_11
_atom_site_aniso_U_22
_atom_site_aniso_U_33
_atom_site_aniso_U_23
_atom_site_aniso_U_13
_atom_site_aniso_U_12
O1 0.0254(5) 0.0204(5) 0.0210(5) -0.0008(4) -0.0036(4) -0.0030(4)
O2 0.0376(6) 0.0206(5) 0.0250(5) 0.0001(4) -0.0006(4) -0.0054(4)
O3 0.0311(6) 0.0254(5) 0.0283(5) -0.0073(4) -0.0006(4) -0.0003(4)
O4 0.0265(5) 0.0266(5) 0.0280(5) 0.0029(4) -0.0078(4) -0.0030(4)
C1 0.0194(6) 0.0212(6) 0.0196(6) -0.0023(5) -0.0001(5) 0.0019(5)
C2 0.0206(6) 0.0196(6) 0.0196(6) -0.0015(5) -0.0009(5) 0.0003(5)
C3 0.0231(7) 0.0199(6) 0.0214(6) -0.0022(5) 0.0010(5) 0.0023(5)
C4 0.0224(6) 0.0201(6) 0.0203(6) -0.0023(5) -0.0004(5) 0.0033(5)
C5 0.0300(7) 0.0226(7) 0.0215(6) 0.0009(5) 0.0020(6) 0.0025(6)
C6 0.0340(8) 0.0319(8) 0.0189(6) -0.0011(6) -0.0035(6) 0.0059(6)
C7 0.0306(8) 0.0337(8) 0.0232(7) -0.0075(6) -0.0042(6) 0.0002(6)
C8 0.0279(7) 0.0257(7) 0.0250(7) -0.0041(6) -0.0015(6) -0.0021(6)
C9 0.0241(7) 0.0211(7) 0.0182(6) -0.0011(5) -0.0006(5) 0.0035(5)
C10 0.0234(7) 0.0225(7) 0.0221(6) 0.0000(5) -0.0024(5) -0.0020(5)
C12 0.0236(7) 0.0225(7) 0.0225(6) 0.0002(5) 0.0010(5) 0.0020(5)
C13 0.0302(8) 0.0319(8) 0.0227(7) 0.0011(6) -0.0042(6) 0.0045(6)
C14 0.0373(9) 0.0311(8) 0.0239(7) 0.0061(6) 0.0022(6) 0.0075(7)
C15 0.0317(8) 0.0242(7) 0.0288(7) 0.0054(6) 0.0057(6) 0.0003(6)
C16 0.0234(7) 0.0258(7) 0.0260(7) 0.0001(6) 0.0016(6) 0.0003(6)
C17 0.0212(6) 0.0215(7) 0.0208(6) -0.0001(5) 0.0014(5) 0.0031(5)

loop_
_atom_type_symbol
_atom_type_description
_atom_type_scat_dispersion_real
_atom_type_scat_dispersion_imag
_atom_type_scat_source
C C 0.0033 0.0016 'International Tables Vol C Tables 4.2.6.8 and 6.1.1.4'
H H 0.0000 0.0000 'International Tables Vol C Tables 4.2.6.8 and 6.1.1.4'
O O 0.0106 0.0060 'International Tables Vol C Tables 4.2.6.8 and 6.1.1.4'

loop_
_citation_id
_citation_doi
_citation_year
1 10.1055/s-0032-1316826 2013

loop_
_geom_angle_atom_site_label_1
_geom_angle_atom_site_label_2
_geom_angle_atom_site_label_3
_geom_angle
C1 O1 C9 118.07(11)
C10 O3 H3 111.1(16)
C12 O4 C10 117.21(11)
O1 C1 C2 124.10(12)
O1 C1 C17 114.47(12)
C2 C1 C17 121.42(13)
C1 C2 C3 121.10(12)
C1 C2 C10 118.23(12)
C3 C2 C10 120.51(12)
O2 C3 C2 123.83(13)
O2 C3 C4 121.64(13)
C2 C3 C4 114.52(12)
C9 C4 C5 118.05(13)
C9 C4 C3 119.59(12)
C5 C4 C3 122.33(13)
C6 C5 C4 120.33(14)
C6 C5 H5 119.8
C4 C5 H5 119.8
C5 C6 C7 120.25(14)
C5 C6 H6 119.9
C7 C6 H6 119.9
C8 C7 C6 120.76(14)
C8 C7 H7 119.6
C6 C7 H7 119.6
C7 C8 C9 118.39(14)
C7 C8 H8 120.8
C9 C8 H8 120.8
O1 C9 C4 122.34(12)
O1 C9 C8 115.54(13)
C4 C9 C8 122.12(13)
O3 C10 O4 110.54(12)
O3 C10 C2 107.48(12)
O4 C10 C2 111.89(11)
O3 C10 H10 109.0
O4 C10 H10 109.0
C2 C10 H10 109.0
O4 C12 C13 117.78(13)
O4 C12 C17 121.78(12)
C13 C12 C17 120.35(14)
C14 C13 C12 118.96(14)
C14 C13 H13 120.5
C12 C13 H13 120.5
C13 C14 C15 121.38(14)
C13 C14 H14 119.3
C15 C14 H14 119.3
C16 C15 C14 119.54(14)
C16 C15 H15 120.2
C14 C15 H15 120.2
C15 C16 C17 120.26(14)
C15 C16 H16 119.9
C17 C16 H16 119.9
C16 C17 C12 119.50(13)
C16 C17 C1 123.77(13)
C12 C17 C1 116.57(13)

loop_
_geom_bond_atom_site_label_1
_geom_bond_atom_site_label_2
_geom_bond_distance
O1 C1 1.3505(16)
O1 C9 1.3772(16)
O2 C3 1.2441(17)
O3 C10 1.3942(18)
O3 H3 0.95(3)
O4 C12 1.3704(17)
O4 C10 1.4384(17)
C1 C2 1.3537(19)
C1 C17 1.4506(19)
C2 C3 1.4431(19)
C2 C10 1.5027(19)
C3 C4 1.4681(19)
C4 C9 1.393(2)
C4 C5 1.4085(19)
C5 C6 1.374(2)
C5 H5 0.9500
C6 C7 1.402(2)
C6 H6 0.9500
C7 C8 1.378(2)
C7 H7 0.9500
C8 C9 1.395(2)
C8 H8 0.9500
C10 H10 1.0000
C12 C13 1.3937(19)
C12 C17 1.402(2)
C13 C14 1.382(2)
C13 H13 0.9500
C14 C15 1.395(2)
C14 H14 0.9500
C15 C16 1.380(2)
C15 H15 0.9500
C16 C17 1.397(2)
C16 H16 0.9500

loop_
_geom_torsion_atom_site_label_1
_geom_torsion_atom_site_label_2
_geom_torsion_atom_site_label_3
_geom_torsion_atom_site_label_4
_geom_torsion
C9 O1 C1 C2 3.02(19)
C9 O1 C1 C17 -175.90(11)
O1 C1 C2 C3 -2.0(2)
C17 C1 C2 C3 176.87(12)
O1 C1 C2 C10 173.36(12)
C17 C1 C2 C10 -7.8(2)
C1 C2 C3 O2 176.83(14)
C10 C2 C3 O2 1.6(2)
C1 C2 C3 C4 -2.49(19)
C10 C2 C3 C4 -177.72(12)
O2 C3 C4 C9 -173.48(13)
C2 C3 C4 C9 5.85(19)
O2 C3 C4 C5 4.3(2)
C2 C3 C4 C5 -176.36(13)
C9 C4 C5 C6 2.0(2)
C3 C4 C5 C6 -175.80(13)
C4 C5 C6 C7 0.7(2)
C5 C6 C7 C8 -2.1(2)
C6 C7 C8 C9 0.6(2)
C1 O1 C9 C4 0.70(19)
C1 O1 C9 C8 -178.82(12)
C5 C4 C9 O1 176.91(12)
C3 C4 C9 O1 -5.2(2)
C5 C4 C9 C8 -3.6(2)
C3 C4 C9 C8 174.29(13)
C7 C8 C9 O1 -178.15(13)
C7 C8 C9 C4 2.3(2)
C12 O4 C10 O3 77.74(14)
C12 O4 C10 C2 -42.02(17)
C1 C2 C10 O3 -88.80(15)
C3 C2 C10 O3 86.56(15)
C1 C2 C10 O4 32.73(18)
C3 C2 C10 O4 -151.91(12)
C10 O4 C12 C13 -156.53(13)
C10 O4 C12 C17 27.06(19)
O4 C12 C13 C14 -176.13(13)
C17 C12 C13 C14 0.3(2)
C12 C13 C14 C15 -0.1(2)
C13 C14 C15 C16 0.2(2)
C14 C15 C16 C17 -0.6(2)
C15 C16 C17 C12 0.9(2)
C15 C16 C17 C1 176.19(13)
O4 C12 C17 C16 175.59(13)
C13 C12 C17 C16 -0.7(2)
O4 C12 C17 C1 -0.1(2)
C13 C12 C17 C1 -176.40(13)
O1 C1 C17 C16 -6.0(2)
C2 C1 C17 C16 175.08(14)
O1 C1 C17 C12 169.49(12)
C2 C1 C17 C12 -9.5(2)
